data_7019777
loop_
_publ_author_name
'Fielden, John'
'Quasdorf, Kyle'
'Cronin, Leroy'
'K\"ogerler, Paul'

_publ_section_title
;
 A fluorophosphate-based inverse Keggin structure.
;
_journal_issue 33
_journal_name_full 'Dalton transactions (Cambridge, England : 2003)'
_journal_page_first 9876
_journal_page_last 9878
_journal_paper_doi 10.1039/c2dt30501a
_journal_volume 41
_journal_year 2012
_chemical_formula_moiety
;
3 (H), C8 H12 Cu N4, F4 Mo12 O46 P4, 4(C2 H3 N), 32 (H2 O)
;
_chemical_formula_sum 'C16 H91 Cu F4 Mo12 N8 O78 P4'
_chemical_formula_weight 3058.67
_space_group_IT_number 63
_symmetry_cell_setting orthorhombic
_symmetry_space_group_name_Hall '-C 2c 2'
_symmetry_space_group_name_H-M 'C m c m'
_atom_sites_solution_hydrogens geom
_atom_sites_solution_primary direct
_atom_sites_solution_secondary difmap
_audit_creation_method SHELXL-97
_cell_angle_alpha 90.00
_cell_angle_beta 90.00
_cell_angle_gamma 90.00
_cell_formula_units_Z 4
_cell_length_a 30.162(5)
_cell_length_b 17.875(3)
_cell_length_c 20.715(3)
_cell_measurement_reflns_used 996
_cell_measurement_temperature 193(2)
_cell_measurement_theta_max 24.92
_cell_measurement_theta_min 2.37
_cell_volume 11168(3)
_computing_cell_refinement 'Bruker SMART'
_computing_data_collection 'Bruker SMART'
_computing_data_reduction 'Bruker SAINT'
_computing_molecular_graphics 'Bruker SHELXTL'
_computing_publication_material 'Bruker SHELXTL'
_computing_structure_refinement 'SHELXL-97 (Sheldrick, 1997)'
_computing_structure_solution 'SHELXS-97 (Sheldrick, 1990)'
_diffrn_ambient_temperature 193(2)
_diffrn_measured_fraction_theta_full 0.997
_diffrn_measured_fraction_theta_max 0.997
_diffrn_measurement_device_type 'CCD area detector'
_diffrn_measurement_method 'phi and omega scans'
_diffrn_radiation_monochromator graphite
_diffrn_radiation_source 'fine-focus sealed tube'
_diffrn_radiation_type MoK\a
_diffrn_radiation_wavelength 0.71073
_diffrn_reflns_av_R_equivalents 0.0580
_diffrn_reflns_av_sigmaI/netI 0.0388
_diffrn_reflns_limit_h_max 35
_diffrn_reflns_limit_h_min -35
_diffrn_reflns_limit_k_max 21
_diffrn_reflns_limit_k_min -20
_diffrn_reflns_limit_l_max 24
_diffrn_reflns_limit_l_min -24
_diffrn_reflns_number 41216
_diffrn_reflns_theta_full 25.03
_diffrn_reflns_theta_max 25.03
_diffrn_reflns_theta_min 1.32
_exptl_absorpt_coefficient_mu 1.646
_exptl_absorpt_correction_T_max 0.7903
_exptl_absorpt_correction_T_min 0.6380
_exptl_absorpt_correction_type multi-scan
_exptl_absorpt_process_details 'Bruker SADABS'
_exptl_crystal_density_diffrn 1.819
_exptl_crystal_density_method 'not measured'
_exptl_crystal_F_000 5984
_exptl_crystal_size_max 0.30
_exptl_crystal_size_mid 0.20
_exptl_crystal_size_min 0.15
_platon_squeeze_details
;
The void space is occupied by disordered solvent (assumed to be water on IR
spectral evidence) which does not refine successfully.
;
_refine_diff_density_max 2.149
_refine_diff_density_min -1.005
_refine_diff_density_rms 0.181
_refine_ls_extinction_method none
_refine_ls_goodness_of_fit_ref 1.061
_refine_ls_hydrogen_treatment constr
_refine_ls_matrix_type full
_refine_ls_number_parameters 265
_refine_ls_number_reflns 5187
_refine_ls_number_restraints 92
_refine_ls_restrained_S_all 1.056
_refine_ls_R_factor_all 0.0866
_refine_ls_R_factor_gt 0.0671
_refine_ls_shift/su_max 0.001
_refine_ls_shift/su_mean 0.000
_refine_ls_structure_factor_coef Fsqd
_refine_ls_weighting_details 'calc w=1/[\s^2^(Fo^2^)+(0.1399P)^2^+0.0000P] where P=(Fo^2^+2Fc^2^)/3'
_refine_ls_weighting_scheme calc
_refine_ls_wR_factor_gt 0.1979
_refine_ls_wR_factor_ref 0.2098
_reflns_number_gt 3518
_reflns_number_total 5187
_reflns_threshold_expression >2sigma(I)
_cod_data_source_file c2dt30501a.txt
_cod_data_source_block kq136ags3
_cod_original_sg_symbol_H-M Cmcm
_cod_database_code 7019777
_platon_squeeze_results
;
Note: Data are Listed for all Voids in the P1 Unit Cell i.e. Centre of Gravity,
Solvent Accessible Volume, Recovered number of Electrons in the Void and
Details about the Squeezed Material
;

loop_
_symmetry_equiv_pos_as_xyz
'x, y, z'
'-x, -y, z+1/2'
'-x, y, -z+1/2'
'x, -y, -z'
'x+1/2, y+1/2, z'
'-x+1/2, -y+1/2, z+1/2'
'-x+1/2, y+1/2, -z+1/2'
'x+1/2, -y+1/2, -z'
'-x, -y, -z'
'x, y, -z-1/2'
'x, -y, z-1/2'
'-x, y, z'
'-x+1/2, -y+1/2, -z'
'x+1/2, y+1/2, -z-1/2'
'x+1/2, -y+1/2, z-1/2'
'-x+1/2, y+1/2, z'

loop_
_atom_site_label
_atom_site_type_symbol
_atom_site_fract_x
_atom_site_fract_y
_atom_site_fract_z
_atom_site_U_iso_or_equiv
_atom_site_adp_type
_atom_site_occupancy
_atom_site_symmetry_multiplicity
_atom_site_calc_flag
_atom_site_refinement_flags
_atom_site_disorder_assembly
_atom_site_disorder_group
F1 F 0.3838(2) 0.6657(4) 0.2500 0.0568(18) Uani 1 2 d S . .
F2 F 0.5000 0.9393(3) 0.0809(3) 0.0554(18) Uani 1 2 d S . .
Mo1 Mo 0.43893(3) 1.00909(5) 0.2500 0.0425(3) Uani 1 2 d S . .
Mo4 Mo 0.5000 0.59533(5) 0.16118(5) 0.0483(3) Uani 1 2 d S . .
Mo2 Mo 0.38341(3) 0.87415(4) 0.16898(4) 0.0531(3) Uani 1 1 d . . .
Mo3 Mo 0.44425(3) 0.72952(4) 0.08069(4) 0.0522(3) Uani 1 1 d . . .
P2 P 0.5000 0.89035(14) 0.14286(14) 0.0376(6) Uani 1 2 d S . .
P1 P 0.42676(10) 0.71455(14) 0.2500 0.0394(7) Uani 1 2 d S . .
O1 O 0.4223(2) 1.0612(3) 0.3138(3) 0.0611(16) Uani 1 1 d . . .
O2 O 0.5000 1.0270(5) 0.2500 0.046(3) Uani 1 4 d S . .
O3 O 0.3893(2) 0.9366(4) 0.2500 0.0396(17) Uani 1 2 d S . .
O4 O 0.3315(2) 0.8419(4) 0.1825(4) 0.086(2) Uani 1 1 d . . .
O5 O 0.3736(3) 0.9459(4) 0.1164(3) 0.078(2) Uani 1 1 d . . .
O6 O 0.4104(2) 0.7945(4) 0.2500 0.0421(18) Uani 1 2 d S . .
O7 O 0.45108(18) 0.6938(3) 0.1888(3) 0.0430(13) Uani 1 1 d . . .
O8 O 0.40582(19) 0.8025(3) 0.1121(3) 0.0537(15) Uani 1 1 d . . .
O9 O 0.5000 0.8110(4) 0.1186(4) 0.0407(17) Uani 1 2 d S . .
O10 O 0.54173(17) 0.9116(3) 0.1785(3) 0.0389(12) Uani 1 1 d . . .
O11 O 0.4517(3) 0.7586(4) 0.0042(4) 0.082(2) Uani 1 1 d . . .
O12 O 0.4096(2) 0.6563(4) 0.0689(4) 0.075(2) Uani 1 1 d . . .
O13 O 0.5000 0.6693(4) 0.0878(4) 0.0433(18) Uani 1 2 d S . .
O14 O 0.5000 0.5792(5) 0.2500 0.051(3) Uani 1 4 d S . .
O15 O 0.5442(2) 0.5435(3) 0.1363(3) 0.0650(18) Uani 1 1 d . . .
C1 C 0.1104(6) 0.0283(11) 0.7500 0.100(5) Uani 1 2 d SU . .
H1A H 0.1388 0.0542 0.7446 0.150 Uiso 0.50 1 calc PR . .
H1B H 0.1062 -0.0070 0.7144 0.150 Uiso 0.50 1 calc PR . .
H1C H 0.1105 0.0011 0.7911 0.150 Uiso 0.50 1 calc PR . .
C2 C 0.0760(8) 0.0805(11) 0.7500 0.104(6) Uani 1 2 d SU . .
C3 C 0.0000 0.3717(9) 0.5932(11) 0.119(7) Uani 1 2 d SU . .
H3A H 0.0269 0.4020 0.5979 0.178 Uiso 0.50 1 calc PR . .
H3B H -0.0261 0.4035 0.5993 0.178 Uiso 0.50 1 calc PR . .
H3C H -0.0008 0.3495 0.5500 0.178 Uiso 1 2 calc SR . .
C4 C 0.0000 0.3142(11) 0.6401(13) 0.117(6) Uani 1 2 d SU . .
Cu1 Cu 0.0000 0.1945(2) 0.7500 0.1501(18) Uani 1 4 d SU . .
N1 N 0.0506(6) 0.1260(11) 0.7500 0.124(6) Uani 1 2 d SU . .
N2 N 0.0000 0.2666(10) 0.6723(12) 0.137(6) Uani 1 2 d SU . .
C5 C 0.3370(4) 0.7509(10) 0.9001(10) 0.105(7) Uani 0.690(14) 1 d PDU A 1
H5A H 0.3063 0.7662 0.9085 0.157 Uiso 0.690(14) 1 calc PR A 1
H5B H 0.3458 0.7676 0.8569 0.157 Uiso 0.690(14) 1 calc PR A 1
H5C H 0.3566 0.7735 0.9324 0.157 Uiso 0.690(14) 1 calc PR A 1
C6 C 0.3405(7) 0.6643(13) 0.9041(17) 0.108(7) Uani 0.690(14) 1 d PDU A 1
N3 N 0.3328(5) 0.5884(9) 0.9101(9) 0.099(6) Uani 0.690(14) 1 d PDU A 1
C5B C 0.3955(13) 0.620(2) 0.915(2) 0.135(18) Uani 0.310(14) 1 d PDU A 2
H5B1 H 0.4095 0.6654 0.9317 0.202 Uiso 0.310(14) 1 calc PR A 2
H5B2 H 0.4097 0.6060 0.8740 0.202 Uiso 0.310(14) 1 calc PR A 2
H5B3 H 0.3988 0.5793 0.9460 0.202 Uiso 0.310(14) 1 calc PR A 2
C6B C 0.3442(14) 0.636(3) 0.903(4) 0.112(14) Uani 0.310(14) 1 d PDU A 2
N3B N 0.3039(9) 0.6332(16) 0.8687(18) 0.092(10) Uani 0.310(14) 1 d PDU A 2

loop_
_atom_site_aniso_label
_atom_site_aniso_U_11
_atom_site_aniso_U_22
_atom_site_aniso_U_33
_atom_site_aniso_U_23
_atom_site_aniso_U_13
_atom_site_aniso_U_12
F1 0.053(4) 0.039(4) 0.078(5) 0.000 0.000 -0.019(3)
F2 0.079(5) 0.036(3) 0.052(4) 0.022(3) 0.000 0.000
Mo1 0.0523(6) 0.0203(5) 0.0550(6) 0.000 0.000 0.0049(4)
Mo4 0.0796(8) 0.0192(5) 0.0460(6) -0.0051(4) 0.000 0.000
Mo2 0.0580(5) 0.0400(5) 0.0615(5) -0.0036(4) -0.0029(4) 0.0011(3)
Mo3 0.0672(6) 0.0347(4) 0.0547(5) -0.0021(3) -0.0028(4) -0.0009(3)
P2 0.0519(17) 0.0209(13) 0.0399(15) 0.0026(11) 0.000 0.000
P1 0.0531(17) 0.0211(13) 0.0442(16) 0.000 0.000 -0.0035(12)
O1 0.068(4) 0.033(3) 0.082(4) -0.005(3) 0.005(3) 0.006(3)
O2 0.074(8) 0.008(4) 0.054(7) 0.000 0.000 0.000
O3 0.040(4) 0.029(4) 0.050(4) 0.000 0.000 0.005(3)
O4 0.069(5) 0.090(5) 0.100(6) -0.016(5) -0.015(4) -0.007(4)
O5 0.105(6) 0.055(4) 0.074(5) -0.003(4) -0.019(4) 0.014(4)
O6 0.053(5) 0.030(4) 0.044(4) 0.000 0.000 0.000(3)
O7 0.059(3) 0.021(2) 0.048(3) -0.004(2) -0.004(3) 0.001(2)
O8 0.064(4) 0.045(3) 0.052(4) -0.007(3) -0.014(3) 0.003(3)
O9 0.057(5) 0.021(3) 0.045(4) -0.002(3) 0.000 0.000
O10 0.047(3) 0.021(2) 0.049(3) -0.004(2) 0.001(2) -0.005(2)
O11 0.114(6) 0.077(5) 0.054(4) 0.007(4) 0.006(4) 0.031(4)
O12 0.097(5) 0.053(4) 0.076(5) -0.013(4) -0.010(4) -0.012(4)
O13 0.065(5) 0.023(4) 0.042(4) -0.005(3) 0.000 0.000
O14 0.094(9) 0.007(5) 0.051(7) 0.000 0.000 0.000
O15 0.102(5) 0.028(3) 0.065(4) -0.009(3) 0.002(4) 0.016(3)
C1 0.100(12) 0.089(12) 0.111(14) 0.000 0.000 -0.019(7)
C2 0.104(13) 0.061(11) 0.146(16) 0.000 0.000 -0.032(6)
C3 0.146(17) 0.039(8) 0.171(18) -0.030(7) 0.000 0.000
C4 0.153(16) 0.045(9) 0.155(15) -0.042(6) 0.000 0.000
Cu1 0.168(4) 0.059(2) 0.223(5) 0.000 0.000 0.000
N1 0.099(11) 0.097(12) 0.176(16) 0.000 0.000 -0.017(6)
N2 0.147(14) 0.072(11) 0.191(16) -0.007(8) 0.000 0.000
C5 0.036(8) 0.126(10) 0.153(17) 0.077(13) -0.026(9) -0.040(8)
C6 0.087(12) 0.109(10) 0.128(15) -0.061(13) -0.066(11) 0.046(10)
N3 0.068(9) 0.109(9) 0.122(13) -0.062(11) -0.018(9) 0.013(9)
C5B 0.20(3) 0.10(3) 0.11(3) -0.09(2) -0.10(3) 0.10(3)
C6B 0.15(2) 0.09(3) 0.10(2) -0.01(3) -0.009(19) 0.03(3)
N3B 0.073(15) 0.063(17) 0.14(3) 0.009(18) 0.050(14) 0.006(15)

loop_
_atom_type_symbol
_atom_type_description
_atom_type_scat_dispersion_real
_atom_type_scat_dispersion_imag
_atom_type_scat_source
C C 0.0033 0.0016 'International Tables Vol C Tables 4.2.6.8 and 6.1.1.4'
H H 0.0000 0.0000 'International Tables Vol C Tables 4.2.6.8 and 6.1.1.4'
N N 0.0061 0.0033 'International Tables Vol C Tables 4.2.6.8 and 6.1.1.4'
O O 0.0106 0.0060 'International Tables Vol C Tables 4.2.6.8 and 6.1.1.4'
F F 0.0171 0.0103 'International Tables Vol C Tables 4.2.6.8 and 6.1.1.4'
P P 0.1023 0.0942 'International Tables Vol C Tables 4.2.6.8 and 6.1.1.4'
Cu Cu 0.3201 1.2651 'International Tables Vol C Tables 4.2.6.8 and 6.1.1.4'
Mo Mo -1.6832 0.6857 'International Tables Vol C Tables 4.2.6.8 and 6.1.1.4'

loop_
_geom_angle_atom_site_label_1
_geom_angle_atom_site_label_2
_geom_angle_atom_site_label_3
_geom_angle
_geom_angle_site_symmetry_1
_geom_angle_site_symmetry_3
O1 Mo1 O1 102.7(4) 10_556 .
O1 Mo1 O2 101.4(3) 10_556 .
O1 Mo1 O2 101.4(3) . .
O1 Mo1 O3 97.8(2) 10_556 .
O1 Mo1 O3 97.8(2) . .
O2 Mo1 O3 149.0(3) . .
O1 Mo1 O10 165.7(2) 10_556 3_655
O1 Mo1 O10 89.4(2) . 3_655
O2 Mo1 O10 83.3(2) . 3_655
O3 Mo1 O10 72.77(19) . 3_655
O1 Mo1 O10 89.4(2) 10_556 12_655
O1 Mo1 O10 165.7(2) . 12_655
O2 Mo1 O10 83.3(2) . 12_655
O3 Mo1 O10 72.77(19) . 12_655
O10 Mo1 O10 77.7(2) 3_655 12_655
O15 Mo4 O15 102.9(4) . 12_655
O15 Mo4 O14 102.4(3) . .
O15 Mo4 O14 102.4(3) 12_655 .
O15 Mo4 O13 97.4(3) . .
O15 Mo4 O13 97.4(3) 12_655 .
O14 Mo4 O13 147.9(3) . .
O15 Mo4 O7 89.5(3) . 12_655
O15 Mo4 O7 165.0(2) 12_655 12_655
O14 Mo4 O7 82.9(3) . 12_655
O13 Mo4 O7 72.2(2) . 12_655
O15 Mo4 O7 165.0(3) . .
O15 Mo4 O7 89.5(3) 12_655 .
O14 Mo4 O7 82.9(3) . .
O13 Mo4 O7 72.2(2) . .
O7 Mo4 O7 77.1(3) 12_655 .
O4 Mo2 O5 101.6(4) . .
O4 Mo2 O8 101.9(3) . .
O5 Mo2 O8 100.1(3) . .
O4 Mo2 O3 97.5(3) . .
O5 Mo2 O3 97.5(3) . .
O8 Mo2 O3 150.5(3) . .
O4 Mo2 O6 89.8(3) . .
O5 Mo2 O6 166.3(3) . .
O8 Mo2 O6 84.8(2) . .
O3 Mo2 O6 73.2(2) . .
O4 Mo2 O10 165.2(3) . 12_655
O5 Mo2 O10 90.3(3) . 12_655
O8 Mo2 O10 84.3(2) . 12_655
O3 Mo2 O10 72.0(2) . 12_655
O6 Mo2 O10 77.3(2) . 12_655
O11 Mo3 O12 100.7(4) . .
O11 Mo3 O8 101.3(3) . .
O12 Mo3 O8 102.0(3) . .
O11 Mo3 O13 97.1(3) . .
O12 Mo3 O13 96.5(3) . .
O8 Mo3 O13 150.9(3) . .
O11 Mo3 O7 167.1(3) . .
O12 Mo3 O7 88.9(3) . .
O8 Mo3 O7 84.9(2) . .
O13 Mo3 O7 73.0(2) . .
O11 Mo3 O9 91.6(3) . .
O12 Mo3 O9 164.9(3) . .
O8 Mo3 O9 84.0(2) . .
O13 Mo3 O9 73.1(2) . .
O7 Mo3 O9 77.7(2) . .
O9 P2 O10 113.6(2) . .
O9 P2 O10 113.6(2) . 12_655
O10 P2 O10 113.2(4) . 12_655
O9 P2 F2 104.7(4) . .
O10 P2 F2 105.3(3) . .
O10 P2 F2 105.3(3) 12_655 .
O7 P1 O7 114.0(4) . 10_556
O7 P1 O6 113.0(2) . .
O7 P1 O6 113.0(2) 10_556 .
O7 P1 F1 105.4(3) . .
O7 P1 F1 105.4(3) 10_556 .
O6 P1 F1 105.0(4) . .
Mo1 O2 Mo1 160.3(5) . 3_655
Mo1 O3 Mo2 115.3(2) . 10_556
Mo1 O3 Mo2 115.3(2) . .
Mo2 O3 Mo2 112.1(3) 10_556 .
P1 O6 Mo2 133.38(14) . 10_556
P1 O6 Mo2 133.38(14) . .
Mo2 O6 Mo2 91.3(2) 10_556 .
P1 O7 Mo3 133.9(3) . .
P1 O7 Mo4 133.5(3) . .
Mo3 O7 Mo4 91.49(19) . .
Mo3 O8 Mo2 157.9(3) . .
P2 O9 Mo3 133.86(13) . .
P2 O9 Mo3 133.86(13) . 12_655
Mo3 O9 Mo3 91.0(2) . 12_655
P2 O10 Mo1 134.4(3) . 3_655
P2 O10 Mo2 133.3(3) . 12_655
Mo1 O10 Mo2 91.45(18) 3_655 12_655
Mo3 O13 Mo3 114.2(3) . 12_655
Mo3 O13 Mo4 114.1(2) . .
Mo3 O13 Mo4 114.1(2) 12_655 .
Mo4 O14 Mo4 162.2(5) 10_556 .
C2 C1 H1A 109.5 . .
C2 C1 H1B 109.5 . .
H1A C1 H1B 109.5 . .
C2 C1 H1C 109.5 . .
H1A C1 H1C 109.5 . .
H1B C1 H1C 109.5 . .
N1 C2 C1 175(2) . .
C4 C3 H3A 109.5 . .
C4 C3 H3B 109.5 . .
H3A C3 H3B 109.5 . .
C4 C3 H3C 109.5 . .
H3A C3 H3C 109.5 . .
H3B C3 H3C 109.5 . .
N2 C4 C3 175(2) . .
N1 Cu1 N1 102.4(10) . 3_556
N1 Cu1 N2 113.0(4) . .
N1 Cu1 N2 113.0(4) 3_556 .
N1 Cu1 N2 113.0(4) . 10_557
N1 Cu1 N2 113.0(4) 3_556 10_557
N2 Cu1 N2 102.7(11) . 10_557
C2 N1 Cu1 172.2(18) . .
C4 N2 Cu1 167(2) . .
N3 C6 C5 166(2) . .
C6B C5B H5B1 109.5 . .
C6B C5B H5B2 109.5 . .
H5B1 C5B H5B2 109.5 . .
C6B C5B H5B3 109.5 . .
H5B1 C5B H5B3 109.5 . .
H5B2 C5B H5B3 109.5 . .
N3B C6B C5B 156(5) . .

loop_
_geom_bond_atom_site_label_1
_geom_bond_atom_site_label_2
_geom_bond_distance
_geom_bond_site_symmetry_2
F1 P1 1.562(7) .
F2 P2 1.554(6) .
Mo1 O1 1.693(6) 10_556
Mo1 O1 1.693(6) .
Mo1 O2 1.8697(18) .
Mo1 O3 1.981(7) .
Mo1 O10 2.360(5) 3_655
Mo1 O10 2.360(5) 12_655
Mo4 O15 1.703(6) .
Mo4 O15 1.703(6) 12_655
Mo4 O14 1.8623(17) .
Mo4 O13 2.014(7) .
Mo4 O7 2.367(5) 12_655
Mo4 O7 2.367(5) .
Mo2 O4 1.693(7) .
Mo2 O5 1.710(7) .
Mo2 O8 1.867(6) .
Mo2 O3 2.023(4) .
Mo2 O6 2.347(5) .
Mo2 O10 2.363(5) 12_655
Mo3 O11 1.683(7) .
Mo3 O12 1.692(6) .
Mo3 O8 1.862(6) .
Mo3 O13 2.002(4) .
Mo3 O7 2.339(5) .
Mo3 O9 2.359(5) .
P2 O9 1.506(7) .
P2 O10 1.508(5) .
P2 O10 1.508(5) 12_655
P1 O7 1.510(6) .
P1 O7 1.510(6) 10_556
P1 O6 1.511(7) .
O2 Mo1 1.8697(18) 3_655
O3 Mo2 2.023(4) 10_556
O6 Mo2 2.347(5) 10_556
O9 Mo3 2.359(5) 12_655
O10 Mo1 2.360(5) 3_655
O10 Mo2 2.363(5) 12_655
O13 Mo3 2.002(4) 12_655
O14 Mo4 1.8623(17) 10_556
C1 C2 1.40(3) .
C1 H1A 0.9800 .
C1 H1B 0.9800 .
C1 H1C 0.9800 .
C2 N1 1.12(2) .
C3 C4 1.41(3) .
C3 H3A 0.9800 .
C3 H3B 0.9800 .
C3 H3C 0.9800 .
C4 N2 1.08(3) .
Cu1 N1 1.96(2) .
Cu1 N1 1.96(2) 3_556
Cu1 N2 2.06(2) .
Cu1 N2 2.06(2) 10_557
C5 C6 1.55(3) .
C5 H5A 0.9800 .
C5 H5B 0.9800 .
C5 H5C 0.9800 .
C6 N3 1.38(3) .
C5B C6B 1.59(3) .
C5B H5B1 0.9800 .
C5B H5B2 0.9800 .
C5B H5B3 0.9800 .
C6B N3B 1.40(3) .

loop_
_geom_torsion_atom_site_label_1
_geom_torsion_atom_site_label_2
_geom_torsion_atom_site_label_3
_geom_torsion_atom_site_label_4
_geom_torsion
_geom_torsion_site_symmetry_1
_geom_torsion_site_symmetry_4
O1 Mo1 O2 Mo1 -127.2(2) 10_556 3_655
O1 Mo1 O2 Mo1 127.2(2) . 3_655
O3 Mo1 O2 Mo1 0.0 . 3_655
O10 Mo1 O2 Mo1 39.18(12) 3_655 3_655
O10 Mo1 O2 Mo1 -39.18(12) 12_655 3_655
O1 Mo1 O3 Mo2 -165.5(3) 10_556 10_556
O1 Mo1 O3 Mo2 -61.5(4) . 10_556
O2 Mo1 O3 Mo2 66.5(3) . 10_556
O10 Mo1 O3 Mo2 25.5(3) 3_655 10_556
O10 Mo1 O3 Mo2 107.6(3) 12_655 10_556
O1 Mo1 O3 Mo2 61.5(4) 10_556 .
O1 Mo1 O3 Mo2 165.5(3) . .
O2 Mo1 O3 Mo2 -66.5(3) . .
O10 Mo1 O3 Mo2 -107.6(3) 3_655 .
O10 Mo1 O3 Mo2 -25.5(3) 12_655 .
O4 Mo2 O3 Mo1 -165.2(4) . .
O5 Mo2 O3 Mo1 -62.4(4) . .
O8 Mo2 O3 Mo1 63.8(6) . .
O6 Mo2 O3 Mo1 107.3(4) . .
O10 Mo2 O3 Mo1 25.6(3) 12_655 .
O4 Mo2 O3 Mo2 60.3(4) . 10_556
O5 Mo2 O3 Mo2 163.1(4) . 10_556
O8 Mo2 O3 Mo2 -70.7(6) . 10_556
O6 Mo2 O3 Mo2 -27.2(3) . 10_556
O10 Mo2 O3 Mo2 -109.0(3) 12_655 10_556
O7 P1 O6 Mo2 -166.0(4) . 10_556
O7 P1 O6 Mo2 -34.7(7) 10_556 10_556
F1 P1 O6 Mo2 79.6(5) . 10_556
O7 P1 O6 Mo2 34.7(7) . .
O7 P1 O6 Mo2 166.0(4) 10_556 .
F1 P1 O6 Mo2 -79.6(5) . .
O4 Mo2 O6 P1 88.6(6) . .
O5 Mo2 O6 P1 -124.9(12) . .
O8 Mo2 O6 P1 -13.4(6) . .
O3 Mo2 O6 P1 -173.5(6) . .
O10 Mo2 O6 P1 -98.7(6) 12_655 .
O4 Mo2 O6 Mo2 -76.5(3) . 10_556
O5 Mo2 O6 Mo2 70.0(13) . 10_556
O8 Mo2 O6 Mo2 -178.5(3) . 10_556
O3 Mo2 O6 Mo2 21.4(2) . 10_556
O10 Mo2 O6 Mo2 96.2(2) 12_655 10_556
O7 P1 O7 Mo3 -163.56(14) 10_556 .
O6 P1 O7 Mo3 -32.8(6) . .
F1 P1 O7 Mo3 81.4(5) . .
O7 P1 O7 Mo4 31.8(7) 10_556 .
O6 P1 O7 Mo4 162.6(4) . .
F1 P1 O7 Mo4 -83.3(5) . .
O11 Mo3 O7 P1 129.5(12) . .
O12 Mo3 O7 P1 -91.9(5) . .
O8 Mo3 O7 P1 10.2(4) . .
O13 Mo3 O7 P1 171.0(5) . .
O9 Mo3 O7 P1 95.2(4) . .
O11 Mo3 O7 Mo4 -61.6(13) . .
O12 Mo3 O7 Mo4 77.0(3) . .
O8 Mo3 O7 Mo4 179.1(2) . .
O13 Mo3 O7 Mo4 -20.1(2) . .
O9 Mo3 O7 Mo4 -95.91(18) . .
O15 Mo4 O7 P1 -123.1(10) . .
O15 Mo4 O7 P1 91.1(5) 12_655 .
O14 Mo4 O7 P1 -11.5(4) . .
O13 Mo4 O7 P1 -170.9(5) . .
O7 Mo4 O7 P1 -95.7(4) 12_655 .
O15 Mo4 O7 Mo3 68.0(10) . .
O15 Mo4 O7 Mo3 -77.9(3) 12_655 .
O14 Mo4 O7 Mo3 179.6(2) . .
O13 Mo4 O7 Mo3 20.09(17) . .
O7 Mo4 O7 Mo3 95.28(16) 12_655 .
O11 Mo3 O8 Mo2 -132.4(9) . .
O12 Mo3 O8 Mo2 123.9(10) . .
O13 Mo3 O8 Mo2 -4.3(13) . .
O7 Mo3 O8 Mo2 36.1(9) . .
O9 Mo3 O8 Mo2 -42.0(9) . .
O4 Mo2 O8 Mo3 -123.7(10) . .
O5 Mo2 O8 Mo3 132.0(10) . .
O3 Mo2 O8 Mo3 6.4(13) . .
O6 Mo2 O8 Mo3 -35.0(9) . .
O10 Mo2 O8 Mo3 42.7(9) 12_655 .
O10 P2 O9 Mo3 164.2(4) . .
O10 P2 O9 Mo3 32.9(7) 12_655 .
F2 P2 O9 Mo3 -81.4(5) . .
O10 P2 O9 Mo3 -32.9(7) . 12_655
O10 P2 O9 Mo3 -164.2(4) 12_655 12_655
F2 P2 O9 Mo3 81.4(5) . 12_655
O11 Mo3 O9 P2 90.3(6) . .
O12 Mo3 O9 P2 -125.0(11) . .
O8 Mo3 O9 P2 -10.9(6) . .
O13 Mo3 O9 P2 -172.7(7) . .
O7 Mo3 O9 P2 -96.9(6) . .
O11 Mo3 O9 Mo3 -77.4(3) . 12_655
O12 Mo3 O9 Mo3 67.3(11) . 12_655
O8 Mo3 O9 Mo3 -178.6(3) . 12_655
O13 Mo3 O9 Mo3 19.6(3) . 12_655
O7 Mo3 O9 Mo3 95.3(2) . 12_655
O9 P2 O10 Mo1 -162.7(4) . 3_655
O10 P2 O10 Mo1 -31.2(7) 12_655 3_655
F2 P2 O10 Mo1 83.3(5) . 3_655
O9 P2 O10 Mo2 31.4(6) . 12_655
O10 P2 O10 Mo2 162.94(13) 12_655 12_655
F2 P2 O10 Mo2 -82.6(4) . 12_655
O11 Mo3 O13 Mo3 63.8(4) . 12_655
O12 Mo3 O13 Mo3 165.6(4) . 12_655
O8 Mo3 O13 Mo3 -65.1(7) . 12_655
O7 Mo3 O13 Mo3 -107.6(4) . 12_655
O9 Mo3 O13 Mo3 -25.6(3) . 12_655
O11 Mo3 O13 Mo4 -162.3(4) . .
O12 Mo3 O13 Mo4 -60.6(4) . .
O8 Mo3 O13 Mo4 68.7(6) . .
O7 Mo3 O13 Mo4 26.3(3) . .
O9 Mo3 O13 Mo4 108.2(4) . .
O15 Mo4 O13 Mo3 165.1(3) . .
O15 Mo4 O13 Mo3 61.0(4) 12_655 .
O14 Mo4 O13 Mo3 -67.0(3) . .
O7 Mo4 O13 Mo3 -107.8(3) 12_655 .
O7 Mo4 O13 Mo3 -26.1(3) . .
O15 Mo4 O13 Mo3 -61.0(4) . 12_655
O15 Mo4 O13 Mo3 -165.1(3) 12_655 12_655
O14 Mo4 O13 Mo3 67.0(3) . 12_655
O7 Mo4 O13 Mo3 26.1(3) 12_655 12_655
O7 Mo4 O13 Mo3 107.8(3) . 12_655
O15 Mo4 O14 Mo4 126.8(2) . 10_556
O15 Mo4 O14 Mo4 -126.8(2) 12_655 10_556
O13 Mo4 O14 Mo4 0.000(4) . 10_556
O7 Mo4 O14 Mo4 38.92(13) 12_655 10_556
O7 Mo4 O14 Mo4 -38.91(13) . 10_556
C1 C2 N1 Cu1 180.0 . .
N1 Cu1 N1 C2 0.0 3_556 .
N2 Cu1 N1 C2 -122.0(5) . .
N2 Cu1 N1 C2 122.0(5) 10_557 .
C3 C4 N2 Cu1 180.00(5) . .
N1 Cu1 N2 C4 -122.1(5) . .
N1 Cu1 N2 C4 122.1(5) 3_556 .
N2 Cu1 N2 C4 0.00(2) 10_557 .

loop_
_platon_squeeze_void_nr
_platon_squeeze_void_average_x
_platon_squeeze_void_average_y
_platon_squeeze_void_average_z
_platon_squeeze_void_volume
_platon_squeeze_void_count_electrons
_platon_squeeze_void_content
1 0.000 0.000 0.000 129 33 ' '
2 0.000 0.000 0.500 129 33 ' '
3 0.250 -0.014 -0.009 2294 576 ' '
4 0.750 -0.011 -0.003 2294 577 ' '
5 0.500 0.500 0.000 120 32 ' '
6 0.500 0.500 0.500 120 32 ' '
